data_2231511
loop_
_publ_author_name
'Tahir, M. Nawaz'
'Tariq, Muhammad Ilyas'
'Tariq, Riaz H.'
'Sarfraz, Muhammad'

_publ_section_title
;
 (<i>E</i>)-1-(4-Chlorobenzylidene)-2-phenylhydrazine
;
_journal_coeditor_code HB6364
_journal_issue 9
_journal_name_full 'Acta Crystallographica Section E'
_journal_page_first o2377
_journal_paper_doi 10.1107/S1600536811032958
_journal_volume 67
_journal_year 2011
_chemical_formula_iupac 'C13 H11 Cl N2'
_chemical_formula_moiety 'C13 H11 Cl N2'
_chemical_formula_sum 'C13 H11 Cl N2'
_chemical_formula_weight 230.69
_chemical_name_systematic
;
(<i>E</i>)-1-(4-Chlorobenzylidene)-2-phenylhydrazine
;
_space_group_IT_number 29
_symmetry_cell_setting orthorhombic
_symmetry_space_group_name_Hall 'P 2c -2ac'
_symmetry_space_group_name_H-M 'P c a 21'
_atom_sites_solution_hydrogens geom
_atom_sites_solution_primary direct
_atom_sites_solution_secondary difmap
_audit_creation_method SHELXL-97
_cell_angle_alpha 90
_cell_angle_beta 90
_cell_angle_gamma 90
_cell_formula_units_Z 8
_cell_length_a 18.6896(9)
_cell_length_b 15.0250(7)
_cell_length_c 8.4679(4)
_cell_measurement_reflns_used 2234
_cell_measurement_temperature 296(2)
_cell_measurement_theta_max 25.99
_cell_measurement_theta_min 2.57
_cell_volume 2377.88(19)
_computing_cell_refinement 'SAINT (Bruker, 2009)'
_computing_data_collection 'APEX2 (Bruker, 2009)'
_computing_data_reduction 'SAINT (Bruker, 2009)'
_computing_molecular_graphics 'ORTEP-3 for Windows (Farrugia, 1997) and PLATON (Spek, 2009)'
_computing_publication_material 'WinGX (Farrugia, 1999) and PLATON (Spek, 2009)'
_computing_structure_refinement 'SHELXL97 (Sheldrick, 2008)'
_computing_structure_solution 'SHELXS97 (Sheldrick, 2008)'
_diffrn_ambient_temperature 296(2)
_diffrn_detector_area_resol_mean 7.80
_diffrn_measured_fraction_theta_full 0.997
_diffrn_measured_fraction_theta_max 0.997
_diffrn_measurement_device_type 'Bruker Kappa APEXII CCD'
_diffrn_measurement_method \w
_diffrn_radiation_monochromator graphite
_diffrn_radiation_source 'fine-focus sealed tube'
_diffrn_radiation_type MoK\a
_diffrn_radiation_wavelength 0.71073
_diffrn_reflns_av_R_equivalents 0.0471
_diffrn_reflns_av_sigmaI/netI 0.0695
_diffrn_reflns_limit_h_max 17
_diffrn_reflns_limit_h_min -23
_diffrn_reflns_limit_k_max 8
_diffrn_reflns_limit_k_min -18
_diffrn_reflns_limit_l_max 10
_diffrn_reflns_limit_l_min -10
_diffrn_reflns_number 10661
_diffrn_reflns_theta_full 25.99
_diffrn_reflns_theta_max 25.99
_diffrn_reflns_theta_min 2.57
_diffrn_standards_number 0
_exptl_absorpt_coefficient_mu 0.294
_exptl_absorpt_correction_T_max 0.983
_exptl_absorpt_correction_T_min 0.972
_exptl_absorpt_correction_type multi-scan
_exptl_absorpt_process_details '(SADABS; Bruker, 2005)'
_exptl_crystal_colour yellow
_exptl_crystal_density_diffrn 1.289
_exptl_crystal_density_method 'not measured'
_exptl_crystal_description prism
_exptl_crystal_F_000 960
_exptl_crystal_size_max 0.30
_exptl_crystal_size_mid 0.22
_exptl_crystal_size_min 0.18
_refine_diff_density_max 0.150
_refine_diff_density_min -0.124
_refine_ls_abs_structure_details 'Flack (1983), 2120 Friedel pairs'
_refine_ls_abs_structure_Flack 0.08(8)
_refine_ls_goodness_of_fit_ref 0.957
_refine_ls_hydrogen_treatment mixed
_refine_ls_matrix_type full
_refine_ls_number_parameters 295
_refine_ls_number_reflns 4631
_refine_ls_number_restraints 1
_refine_ls_restrained_S_all 0.957
_refine_ls_R_factor_all 0.1277
_refine_ls_R_factor_gt 0.0460
_refine_ls_shift/su_max 0.000
_refine_ls_shift/su_mean 0.000
_refine_ls_structure_factor_coef Fsqd
_refine_ls_weighting_details 'calc w=1/[\s^2^(Fo^2^)+(0.0340P)^2^] where P=(Fo^2^+2Fc^2^)/3'
_refine_ls_weighting_scheme calc
_refine_ls_wR_factor_gt 0.0803
_refine_ls_wR_factor_ref 0.1070
_reflns_number_gt 2234
_reflns_number_total 4631
_reflns_threshold_expression I>2\s(I)
_cod_data_source_file hb6364.cif
_cod_data_source_block I
_cod_original_cell_volume 2377.9(2)
_cod_database_code 2231511
_cod_database_fobs_code 2231511

loop_
_symmetry_equiv_pos_site_id
_symmetry_equiv_pos_as_xyz
1 x,y,z
2 -x,-y,1/2+z
3 1/2-x,y,1/2+z
4 1/2+x,-y,z

loop_
_atom_site_aniso_label
_atom_site_aniso_U_11
_atom_site_aniso_U_22
_atom_site_aniso_U_33
_atom_site_aniso_U_12
_atom_site_aniso_U_13
_atom_site_aniso_U_23
Cl1 0.1692(12) 0.0627(8) 0.1044(9) -0.0202(8) -0.0151(10) 0.0053(7)
N1 0.067(3) 0.063(2) 0.094(3) -0.002(2) -0.019(2) -0.004(2)
N2 0.063(2) 0.056(2) 0.067(2) 0.0003(18) -0.0010(19) -0.003(2)
C1 0.055(3) 0.060(3) 0.056(3) -0.003(2) 0.006(2) -0.013(2)
C2 0.062(3) 0.056(3) 0.062(2) -0.009(2) -0.005(2) -0.010(2)
C3 0.070(3) 0.072(3) 0.062(2) 0.004(2) -0.012(2) -0.003(2)
C4 0.087(3) 0.056(3) 0.067(3) -0.001(2) 0.002(2) -0.010(2)
C5 0.079(3) 0.064(3) 0.077(3) -0.017(2) 0.011(2) -0.016(2)
C6 0.057(2) 0.064(3) 0.079(3) -0.005(2) -0.001(2) -0.012(3)
C7 0.060(3) 0.068(3) 0.070(3) 0.004(3) -0.008(2) -0.004(2)
C8 0.056(3) 0.065(3) 0.062(2) 0.004(2) -0.006(2) -0.002(2)
C9 0.069(3) 0.061(3) 0.077(3) 0.007(2) -0.006(2) 0.000(2)
C10 0.077(3) 0.074(3) 0.069(3) -0.001(3) -0.007(2) 0.002(3)
C11 0.101(4) 0.062(3) 0.066(3) -0.015(3) 0.000(3) 0.009(2)
C12 0.100(4) 0.058(3) 0.106(3) 0.011(3) -0.009(3) 0.011(3)
C13 0.070(3) 0.072(3) 0.107(3) 0.008(3) -0.023(3) 0.013(3)
Cl2 0.1246(9) 0.0516(7) 0.0911(8) -0.0030(6) -0.0040(8) 0.0068(7)
N3 0.104(3) 0.049(2) 0.061(2) 0.0020(19) 0.0193(19) 0.0028(18)
N4 0.068(2) 0.044(2) 0.0586(19) 0.0062(16) -0.0039(17) 0.0035(17)
C14 0.060(2) 0.049(3) 0.056(2) 0.0028(19) 0.001(2) 0.000(2)
C15 0.077(3) 0.051(3) 0.060(3) 0.007(2) 0.004(2) 0.013(2)
C16 0.084(3) 0.063(3) 0.070(3) 0.009(2) 0.012(2) -0.003(2)
C17 0.088(3) 0.060(3) 0.070(3) -0.004(2) -0.001(2) 0.007(2)
C18 0.088(3) 0.041(3) 0.093(4) -0.004(2) -0.003(3) 0.014(2)
C19 0.076(3) 0.057(3) 0.068(3) -0.002(2) 0.011(2) 0.014(2)
C20 0.074(3) 0.057(3) 0.053(2) 0.004(2) 0.004(2) 0.000(2)
C21 0.062(3) 0.043(2) 0.053(2) 0.0034(18) 0.0001(19) -0.0053(19)
C22 0.099(3) 0.060(3) 0.060(2) 0.006(2) 0.018(2) -0.001(2)
C23 0.102(3) 0.059(3) 0.068(3) 0.014(2) 0.010(2) -0.012(2)
C24 0.069(3) 0.042(2) 0.063(3) -0.002(2) -0.010(2) 0.0058(19)
C25 0.081(3) 0.053(3) 0.051(2) 0.001(2) 0.003(2) 0.003(2)
C26 0.069(2) 0.056(3) 0.052(2) 0.012(2) 0.003(2) -0.011(2)

loop_
_atom_site_type_symbol
_atom_site_label
_atom_site_fract_x
_atom_site_fract_y
_atom_site_fract_z
_atom_site_U_iso_or_equiv
_atom_site_thermal_displace_type
_atom_site_occupancy
_atom_site_disorder_group
Cl Cl1 0.65074(8) -0.28852(7) 0.04443(17) 0.1121(6) Uani 1.000 -16
N N1 0.7409(2) 0.2275(3) 0.1957(4) 0.0747(16) Uani 1.000 -16
N N2 0.71259(15) 0.1473(2) 0.1565(3) 0.0620(12) Uani 1.000 -16
C C1 0.7116(2) 0.3043(3) 0.1339(4) 0.0570(17) Uani 1.000 -16
C C2 0.6470(2) 0.3045(2) 0.0531(5) 0.0600(16) Uani 1.000 -16
C C3 0.6199(2) 0.3839(3) -0.0015(4) 0.0680(16) Uani 1.000 -16
C C4 0.6544(2) 0.4633(3) 0.0205(5) 0.0700(17) Uani 1.000 -16
C C5 0.7189(2) 0.4618(3) 0.0988(4) 0.0733(17) Uani 1.000 -16
C C6 0.7466(2) 0.3843(3) 0.1566(5) 0.0667(16) Uani 1.000 -16
C C7 0.7460(2) 0.0782(3) 0.2017(4) 0.0660(17) Uani 1.000 -16
C C8 0.7209(2) -0.0111(3) 0.1679(5) 0.0610(16) Uani 1.000 -16
C C9 0.6539(2) -0.0276(3) 0.1025(4) 0.0690(17) Uani 1.000 -16
C C10 0.6317(2) -0.1110(3) 0.0677(4) 0.0733(17) Uani 1.000 -16
C C11 0.6769(3) -0.1823(3) 0.0953(5) 0.0763(19) Uani 1.000 -16
C C12 0.7428(3) -0.1686(3) 0.1634(6) 0.0880(19) Uani 1.000 -16
C C13 0.7642(2) -0.0834(3) 0.1987(5) 0.0830(17) Uani 1.000 -16
Cl Cl2 0.05113(6) 0.19759(6) 0.67491(15) 0.0891(5) Uani 1.000 -16
N N3 0.09142(18) 0.7174(2) 0.4688(4) 0.0713(14) Uani 1.000 -16
N N4 0.07889(14) 0.6368(2) 0.5353(3) 0.0569(11) Uani 1.000 -16
C C14 0.07671(18) 0.7951(2) 0.5497(4) 0.0550(14) Uani 1.000 -16
C C15 0.0503(2) 0.7956(3) 0.7018(4) 0.0627(17) Uani 1.000 -16
C C16 0.0368(2) 0.8752(3) 0.7763(5) 0.0723(17) Uani 1.000 -16
C C17 0.0484(2) 0.9564(3) 0.7053(5) 0.0727(17) Uani 1.000 -16
C C18 0.0740(2) 0.9553(3) 0.5522(5) 0.0740(19) Uani 1.000 -16
C C19 0.0884(2) 0.8767(3) 0.4756(5) 0.0670(17) Uani 1.000 -16
C C20 0.09573(19) 0.5686(3) 0.4543(4) 0.0613(16) Uani 1.000 -16
C C21 0.08497(18) 0.4782(2) 0.5112(4) 0.0527(14) Uani 1.000 -16
C C22 0.1035(2) 0.4073(3) 0.4174(4) 0.0730(16) Uani 1.000 -16
C C23 0.0947(2) 0.3208(3) 0.4663(5) 0.0763(17) Uani 1.000 -16
C C24 0.0658(2) 0.3056(3) 0.6128(4) 0.0580(16) Uani 1.000 -16
C C25 0.0479(2) 0.3741(3) 0.7092(4) 0.0617(16) Uani 1.000 -16
C C26 0.05611(19) 0.4603(2) 0.6581(5) 0.0590(14) Uani 1.000 -16
H H1 0.782(2) 0.228(2) 0.231(5) 0.0899 Uiso 1.000 -16
H H2 0.62234 0.25154 0.03615 0.0718 Uiso 1.000 -16
H H3 0.57649 0.38355 -0.05530 0.0817 Uiso 1.000 -16
H H4 0.63493 0.51639 -0.01617 0.0842 Uiso 1.000 -16
H H5 0.74414 0.51457 0.11255 0.0878 Uiso 1.000 -16
H H6 0.78957 0.38538 0.21195 0.0798 Uiso 1.000 -16
H H7 0.78820 0.08512 0.25863 0.0790 Uiso 1.000 -16
H H9 0.62358 0.02012 0.08204 0.0825 Uiso 1.000 -16
H H10 0.58637 -0.12036 0.02547 0.0879 Uiso 1.000 -16
H H12 0.77257 -0.21656 0.18531 0.1056 Uiso 1.000 -16
H H13 0.80890 -0.07435 0.24434 0.0998 Uiso 1.000 -16
H H3A 0.113(2) 0.720(2) 0.369(4) 0.0858 Uiso 1.000 -16
H H15 0.04156 0.74218 0.75390 0.0750 Uiso 1.000 -16
H H16 0.01907 0.87411 0.87893 0.0867 Uiso 1.000 -16
H H17 0.03937 1.00953 0.75794 0.0874 Uiso 1.000 -16
H H18 0.08167 1.00894 0.49998 0.0888 Uiso 1.000 -16
H H19 0.10607 0.87791 0.37294 0.0803 Uiso 1.000 -16
H H20 0.11570 0.57692 0.35474 0.0736 Uiso 1.000 -16
H H22 0.12260 0.41816 0.31781 0.0874 Uiso 1.000 -16
H H23 0.10806 0.27364 0.40153 0.0915 Uiso 1.000 -16
H H25 0.03018 0.36272 0.80979 0.0739 Uiso 1.000 -16
H H26 0.04206 0.50705 0.72297 0.0710 Uiso 1.000 -16

loop_
_atom_type_symbol
_atom_type_description
_atom_type_scat_dispersion_real
_atom_type_scat_dispersion_imag
_atom_type_scat_source
C C 0.0033 0.0016 'International Tables Vol C Tables 4.2.6.8 and 6.1.1.4'
H H 0.0000 0.0000 'International Tables Vol C Tables 4.2.6.8 and 6.1.1.4'
N N 0.0061 0.0033 'International Tables Vol C Tables 4.2.6.8 and 6.1.1.4'
Cl Cl 0.1484 0.1585 'International Tables Vol C Tables 4.2.6.8 and 6.1.1.4'

loop_
_geom_angle_atom_site_label_1
_geom_angle_atom_site_label_2
_geom_angle_atom_site_label_3
_geom_angle
_geom_angle_publ_flag
N2 N1 C1 119.7(3) n
N1 N2 C7 117.4(3) n
N2 N1 H1 117(2) no
C1 N1 H1 120(2) no
N4 N3 C14 121.0(3) n
N3 N4 C20 116.9(3) n
C14 N3 H3A 119.8(19) no
N4 N3 H3A 119.1(19) no
N1 C1 C6 119.1(4) n
N1 C1 C2 122.3(4) n
C2 C1 C6 118.6(4) no
C1 C2 C3 119.2(3) no
C2 C3 C4 122.4(4) no
C3 C4 C5 117.7(4) no
C4 C5 C6 121.3(4) no
C1 C6 C5 120.8(4) no
N2 C7 C8 122.5(3) n
C7 C8 C9 122.3(4) no
C7 C8 C13 120.1(4) no
C9 C8 C13 117.6(4) no
C8 C9 C10 121.9(4) no
C9 C10 C11 119.5(4) no
Cl1 C11 C12 119.8(4) n
C10 C11 C12 120.1(4) no
Cl1 C11 C10 120.1(4) n
C11 C12 C13 119.4(4) no
C8 C13 C12 121.5(4) no
C3 C2 H2 120.00 no
C1 C2 H2 120.00 no
C2 C3 H3 119.00 no
C4 C3 H3 119.00 no
C3 C4 H4 121.00 no
C5 C4 H4 121.00 no
C4 C5 H5 119.00 no
C6 C5 H5 119.00 no
C5 C6 H6 120.00 no
C1 C6 H6 120.00 no
C8 C7 H7 119.00 no
N2 C7 H7 119.00 no
C8 C9 H9 119.00 no
C10 C9 H9 119.00 no
C11 C10 H10 120.00 no
C9 C10 H10 120.00 no
C11 C12 H12 120.00 no
C13 C12 H12 120.00 no
C12 C13 H13 119.00 no
C8 C13 H13 119.00 no
N3 C14 C15 122.6(3) n
N3 C14 C19 119.3(3) n
C15 C14 C19 118.1(3) no
C14 C15 C16 119.9(4) no
C15 C16 C17 122.8(4) no
C16 C17 C18 117.0(4) no
C17 C18 C19 121.4(4) no
C14 C19 C18 120.8(4) no
N4 C20 C21 122.6(3) n
C22 C21 C26 117.9(3) no
C20 C21 C22 119.9(3) no
C20 C21 C26 122.2(3) no
C21 C22 C23 122.0(3) no
C22 C23 C24 118.5(4) no
Cl2 C24 C25 119.4(3) n
Cl2 C24 C23 119.6(3) n
C23 C24 C25 121.0(4) no
C24 C25 C26 119.9(3) no
C21 C26 C25 120.7(3) no
C14 C15 H15 120.00 no
C16 C15 H15 120.00 no
C15 C16 H16 119.00 no
C17 C16 H16 119.00 no
C16 C17 H17 122.00 no
C18 C17 H17 122.00 no
C17 C18 H18 119.00 no
C19 C18 H18 119.00 no
C14 C19 H19 120.00 no
C18 C19 H19 120.00 no
N4 C20 H20 119.00 no
C21 C20 H20 119.00 no
C21 C22 H22 119.00 no
C23 C22 H22 119.00 no
C22 C23 H23 121.00 no
C24 C23 H23 121.00 no
C24 C25 H25 120.00 no
C26 C25 H25 120.00 no
C21 C26 H26 120.00 no
C25 C26 H26 120.00 no

loop_
_geom_bond_atom_site_label_1
_geom_bond_atom_site_label_2
_geom_bond_distance
_geom_bond_publ_flag
Cl1 C11 1.724(5) n
Cl2 C24 1.728(4) n
N1 N2 1.357(5) n
N1 C1 1.380(6) n
N2 C7 1.271(5) n
N1 H1 0.82(4) no
N3 C14 1.381(4) n
N3 N4 1.356(4) n
N4 C20 1.273(5) n
N3 H3A 0.94(3) no
C1 C6 1.382(6) no
C1 C2 1.388(5) no
C2 C3 1.376(5) no
C3 C4 1.369(6) no
C4 C5 1.376(5) no
C5 C6 1.365(6) no
C7 C8 1.450(6) no
C8 C13 1.380(6) no
C8 C9 1.392(5) no
C9 C10 1.353(6) no
C10 C11 1.384(6) no
C11 C12 1.376(8) no
C12 C13 1.374(6) no
C2 H2 0.9300 no
C3 H3 0.9300 no
C4 H4 0.9300 no
C5 H5 0.9300 no
C6 H6 0.9300 no
C7 H7 0.9300 no
C9 H9 0.9300 no
C10 H10 0.9300 no
C12 H12 0.9300 no
C13 H13 0.9300 no
C14 C19 1.395(5) no
C14 C15 1.379(5) no
C15 C16 1.376(6) no
C16 C17 1.377(6) no
C17 C18 1.382(6) no
C18 C19 1.374(6) no
C20 C21 1.455(5) no
C21 C26 1.382(5) no
C21 C22 1.373(5) no
C22 C23 1.374(6) no
C23 C24 1.372(5) no
C24 C25 1.356(6) no
C25 C26 1.374(5) no
C15 H15 0.9300 no
C16 H16 0.9300 no
C17 H17 0.9300 no
C18 H18 0.9300 no
C19 H19 0.9300 no
C20 H20 0.9300 no
C22 H22 0.9300 no
C23 H23 0.9300 no
C25 H25 0.9300 no
C26 H26 0.9300 no

loop_
_geom_hbond_atom_site_label_D
_geom_hbond_atom_site_label_H
_geom_hbond_atom_site_label_A
_geom_hbond_site_symmetry_A
_geom_hbond_distance_DH
_geom_hbond_distance_HA
_geom_hbond_distance_DA
_geom_hbond_angle_DHA
_geom_hbond_publ_flag
C10 H10 Cg1 3_544 0.93 2.91 3.668(4) 139 yes
C20 H20 Cg2 4_465 0.93 2.73 3.660(4) 174 yes

loop_
_geom_torsion_atom_site_label_1
_geom_torsion_atom_site_label_2
_geom_torsion_atom_site_label_3
_geom_torsion_atom_site_label_4
_geom_torsion
_geom_torsion_publ_flag
C1 N1 N2 C7 172.3(3) no
N2 N1 C1 C2 10.7(5) no
N2 N1 C1 C6 -171.1(3) no
N1 N2 C7 C8 179.6(3) no
N4 N3 C14 C19 -178.2(3) no
C14 N3 N4 C20 -178.2(3) no
N4 N3 C14 C15 1.4(5) no
N3 N4 C20 C21 -179.8(3) no
N1 C1 C2 C3 178.2(4) no
N1 C1 C6 C5 -179.3(4) no
C2 C1 C6 C5 -1.0(6) no
C6 C1 C2 C3 -0.1(6) no
C1 C2 C3 C4 0.2(6) no
C2 C3 C4 C5 0.8(6) no
C3 C4 C5 C6 -1.9(6) no
C4 C5 C6 C1 2.0(6) no
N2 C7 C8 C13 170.3(4) no
N2 C7 C8 C9 -8.9(6) no
C13 C8 C9 C10 -0.9(6) no
C7 C8 C13 C12 -178.0(4) no
C7 C8 C9 C10 178.3(4) no
C9 C8 C13 C12 1.3(6) no
C8 C9 C10 C11 -1.0(6) no
C9 C10 C11 Cl1 -177.5(3) no
C9 C10 C11 C12 2.5(6) no
C10 C11 C12 C13 -2.2(7) no
Cl1 C11 C12 C13 177.8(4) no
C11 C12 C13 C8 0.3(7) no
N3 C14 C15 C16 179.9(3) no
C19 C14 C15 C16 -0.5(5) no
N3 C14 C19 C18 179.7(3) no
C15 C14 C19 C18 0.0(5) no
C14 C15 C16 C17 0.1(6) no
C15 C16 C17 C18 0.7(6) no
C16 C17 C18 C19 -1.1(6) no
C17 C18 C19 C14 0.8(6) no
N4 C20 C21 C22 179.3(3) no
N4 C20 C21 C26 -0.5(5) no
C20 C21 C22 C23 179.7(3) no
C26 C21 C22 C23 -0.6(5) no
C20 C21 C26 C25 -178.8(3) no
C22 C21 C26 C25 1.4(5) no
C21 C22 C23 C24 0.7(6) no
C22 C23 C24 Cl2 177.7(3) no
C22 C23 C24 C25 -1.6(6) no
Cl2 C24 C25 C26 -176.9(3) no
C23 C24 C25 C26 2.5(6) no
C24 C25 C26 C21 -2.4(6) no

loop_
_cod_related_entry_id
_cod_related_entry_database
_cod_related_entry_code
1 ChemSpider 7841190
